data_4070779
loop_
_publ_author_name
'Kelly III, Roy A.'
'Clavier, Herv\'e'
'Giudice, Simona'
'Scott, Natalie M.'
'Stevens, Edwin D.'
'Bordner, Jon'
'Samardjiev, Ivan'
'Hoff, Carl D.'
'Cavallo, Luigi'
'Nolan, Steven P.'

_publ_section_title
;
 Determination of N-Heterocyclic Carbene (NHC) Steric and Electronic
 Parameters using the [(NHC)Ir(CO)2Cl] System
;
_journal_issue 2
_journal_name_full Organometallics
_journal_page_first 202
_journal_paper_doi 10.1021/om701001g
_journal_volume 27
_journal_year 2008
_chemical_formula_sum 'C13 H20 Cl Ir N2 O2'
_chemical_formula_weight 463.96
_chemical_name_common '[Ir(ItBu)(CO)2Cl]'
_chemical_name_systematic
; 
 ? 
;
_space_group_IT_number 33
_symmetry_cell_setting orthorhombic
_symmetry_space_group_name_Hall 'P 2c -2n'
_symmetry_space_group_name_H-M 'P n a 21'
_atom_sites_solution_hydrogens geom
_atom_sites_solution_primary direct
_atom_sites_solution_secondary difmap
_audit_creation_method SHELXL-97
_cell_angle_alpha 90.00
_cell_angle_beta 90.00
_cell_angle_gamma 90.00
_cell_formula_units_Z 4
_cell_length_a 10.7068(7)
_cell_length_b 10.3756(7)
_cell_length_c 14.2075(9)
_cell_measurement_reflns_used 23584
_cell_measurement_temperature 150(2)
_cell_measurement_theta_max 30.613
_cell_measurement_theta_min 2.382
_cell_volume 1578.30(18)
_computing_cell_refinement 'Bruker SMART'
_computing_data_collection 'Bruker SMART'
_computing_data_reduction 'Bruker SAINT'
_computing_molecular_graphics 'Bruker SHELXTL'
_computing_publication_material 'Bruker SHELXTL'
_computing_structure_refinement 'SHELXL-97 (Sheldrick, 1997)'
_computing_structure_solution 'SHELXS-97 (Sheldrick, 1990)'
_diffrn_ambient_temperature 150(2)
_diffrn_measured_fraction_theta_full 1.000
_diffrn_measured_fraction_theta_max 1.000
_diffrn_measurement_device_type 'CCD area detector'
_diffrn_measurement_method 'phi and omega scans'
_diffrn_radiation_monochromator graphite
_diffrn_radiation_source 'fine-focus sealed tube'
_diffrn_radiation_type MoK\a
_diffrn_radiation_wavelength 0.71073
_diffrn_reflns_av_R_equivalents 0.0441
_diffrn_reflns_av_sigmaI/netI 0.0343
_diffrn_reflns_limit_h_max 12
_diffrn_reflns_limit_h_min -12
_diffrn_reflns_limit_k_max 12
_diffrn_reflns_limit_k_min -12
_diffrn_reflns_limit_l_max 16
_diffrn_reflns_limit_l_min -16
_diffrn_reflns_number 15399
_diffrn_reflns_theta_full 24.99
_diffrn_reflns_theta_max 24.99
_diffrn_reflns_theta_min 2.43
_exptl_absorpt_coefficient_mu 8.628
_exptl_absorpt_correction_T_max 1.000000
_exptl_absorpt_correction_T_min 0.325641
_exptl_absorpt_correction_type empirical
_exptl_crystal_colour yellow
_exptl_crystal_density_diffrn 1.953
_exptl_crystal_density_meas 0
_exptl_crystal_density_method 'not measured'
_exptl_crystal_description plate
_exptl_crystal_F_000 888
_exptl_crystal_size_max 0.8
_exptl_crystal_size_mid 0.5
_exptl_crystal_size_min 0.2
_refine_diff_density_max 0.994
_refine_diff_density_min -0.973
_refine_diff_density_rms 0.113
_refine_ls_abs_structure_details 'Flack H D (1983), Acta Cryst. A39, 876-881'
_refine_ls_abs_structure_Flack 0.00
_refine_ls_extinction_coef 0.00074(12)
_refine_ls_extinction_expression Fc^*^=kFc[1+0.001xFc^2^\l^3^/sin(2\q)]^-1/4^
_refine_ls_extinction_method SHELXL
_refine_ls_goodness_of_fit_ref 1.042
_refine_ls_hydrogen_treatment mixed
_refine_ls_matrix_type full
_refine_ls_number_parameters 179
_refine_ls_number_reflns 2762
_refine_ls_number_restraints 153
_refine_ls_restrained_S_all 1.040
_refine_ls_R_factor_all 0.0260
_refine_ls_R_factor_gt 0.0253
_refine_ls_shift/su_max 0.003
_refine_ls_shift/su_mean 0.000
_refine_ls_structure_factor_coef Fsqd
_refine_ls_weighting_details 'calc w=1/[\s^2^(Fo^2^)+(0.0000P)^2^+9.3506P] where P=(Fo^2^+2Fc^2^)/3'
_refine_ls_weighting_scheme calc
_refine_ls_wR_factor_gt 0.0614
_refine_ls_wR_factor_ref 0.0618
_reflns_number_gt 2694
_reflns_number_total 2762
_reflns_threshold_expression >2sigma(I)
_cod_data_source_file om701001g-file010.cif
_cod_data_source_block c:\docume~1\owner\desktop\xrayst~1\nol248\nol248
_cod_depositor_comments
;
The following automatic conversions were performed:

'_symmetry_cell_setting' value 'Orthorhombic' changed to
'orthorhombic' according to
/home/saulius/struct/CIF-dictionaries/cif_core.dic dictionary named
'cif_core.dic' version 2.4.1 from 2010-06-29.

Automatic conversion script
Id: cif_fix_values 1715 2011-07-08 13:25:40Z adriana 
;
_cod_original_sg_symbol_H-M Pna2(1)
_cod_database_code 4070779

loop_
_symmetry_equiv_pos_as_xyz
'x, y, z'
'-x, -y, z+1/2'
'-x+1/2, y+1/2, z+1/2'
'x+1/2, -y+1/2, z'

loop_
_atom_site_label
_atom_site_type_symbol
_atom_site_fract_x
_atom_site_fract_y
_atom_site_fract_z
_atom_site_U_iso_or_equiv
_atom_site_adp_type
_atom_site_occupancy
_atom_site_symmetry_multiplicity
_atom_site_calc_flag
_atom_site_refinement_flags
Ir1 Ir 0.24104(2) 0.098594(16) 0.47278(11) 0.01947(11) Uani 1 1 d U
Cl1 Cl 0.0491(2) 0.0913(2) 0.56463(18) 0.0495(6) Uani 1 1 d U
N1 N 0.3026(6) -0.1833(5) 0.5370(4) 0.0229(12) Uani 1 1 d U
C1 C 0.2445(4) -0.1051(4) 0.4772(18) 0.0160(14) Uani 1 1 d U
N2 N 0.1898(5) -0.1838(5) 0.4081(4) 0.0207(11) Uani 1 1 d U
C2 C 0.2849(9) -0.3112(8) 0.5089(6) 0.0310(16) Uani 1 1 d U
H2 H 0.3166 -0.3851 0.5404 0.037 Uiso 1 1 calc R
C3 C 0.2166(9) -0.3122(8) 0.4313(7) 0.0308(18) Uani 1 1 d U
H3 H 0.1905 -0.3864 0.3974 0.037 Uiso 1 1 calc R
C4 C 0.3700(7) -0.1472(7) 0.6255(5) 0.0248(14) Uani 1 1 d U
C5 C 0.4675(8) -0.0426(9) 0.6067(6) 0.0406(19) Uani 1 1 d U
H5A H 0.5244 -0.0714 0.5569 0.061 Uiso 1 1 calc R
H5B H 0.5151 -0.0260 0.6644 0.061 Uiso 1 1 calc R
H5C H 0.4255 0.0367 0.5868 0.061 Uiso 1 1 calc R
C6 C 0.2775(10) -0.1015(12) 0.6981(8) 0.046(3) Uani 1 1 d U
H6A H 0.2424 -0.0186 0.6783 0.070 Uiso 1 1 calc R
H6B H 0.3198 -0.0911 0.7588 0.070 Uiso 1 1 calc R
H6C H 0.2103 -0.1649 0.7043 0.070 Uiso 1 1 calc R
C7 C 0.4354(13) -0.2646(9) 0.6647(8) 0.067(3) Uani 1 1 d U
H7A H 0.3733 -0.3299 0.6816 0.100 Uiso 1 1 calc R
H7B H 0.4832 -0.2402 0.7208 0.100 Uiso 1 1 calc R
H7C H 0.4922 -0.2997 0.6170 0.100 Uiso 1 1 calc R
C8 C 0.1224(6) -0.1469(6) 0.3198(5) 0.0220(13) Uani 1 1 d U
C9 C 0.0314(7) -0.0361(8) 0.3367(6) 0.0324(17) Uani 1 1 d U
H9A H 0.0784 0.0435 0.3480 0.049 Uiso 1 1 calc R
H9B H -0.0206 -0.0554 0.3916 0.049 Uiso 1 1 calc R
H9C H -0.0219 -0.0251 0.2812 0.049 Uiso 1 1 calc R
C10 C 0.2173(9) -0.1093(11) 0.2462(7) 0.042(2) Uani 1 1 d U
H10A H 0.2686 -0.0381 0.2699 0.063 Uiso 1 1 calc R
H10B H 0.1741 -0.0819 0.1888 0.063 Uiso 1 1 calc R
H10C H 0.2709 -0.1833 0.2320 0.063 Uiso 1 1 calc R
C11 C 0.0435(11) -0.2640(9) 0.2878(7) 0.051(2) Uani 1 1 d U
H11A H -0.0007 -0.2425 0.2295 0.077 Uiso 1 1 calc R
H11B H -0.0172 -0.2857 0.3369 0.077 Uiso 1 1 calc R
H11C H 0.0986 -0.3379 0.2768 0.077 Uiso 1 1 calc R
C12 C 0.3871(10) 0.1019(7) 0.4083(7) 0.0406(19) Uani 1 1 d U
O13 O 0.2340(6) 0.3904(4) 0.4878(11) 0.045(3) Uani 1 1 d U
C13 C 0.2370(5) 0.2788(6) 0.4803(12) 0.0251(15) Uani 1 1 d U
O12 O 0.4621(6) 0.0972(5) 0.3720(4) 0.0374(13) Uani 1 1 d U

loop_
_atom_site_aniso_label
_atom_site_aniso_U_11
_atom_site_aniso_U_22
_atom_site_aniso_U_33
_atom_site_aniso_U_23
_atom_site_aniso_U_13
_atom_site_aniso_U_12
Ir1 0.02939(15) 0.00666(12) 0.02236(15) -0.0019(3) -0.0089(2) 0.00043(7)
Cl1 0.0582(14) 0.0451(12) 0.0453(13) -0.0055(12) 0.0094(11) 0.0061(10)
N1 0.033(3) 0.012(2) 0.023(3) 0.001(2) -0.008(2) 0.004(2)
C1 0.0189(17) 0.0131(17) 0.016(2) -0.0005(19) -0.0012(18) -0.0019(13)
N2 0.026(3) 0.015(2) 0.021(3) -0.001(2) -0.009(2) -0.001(2)
C2 0.044(4) 0.015(3) 0.035(4) 0.002(3) -0.010(3) 0.000(4)
C3 0.046(4) 0.007(3) 0.039(4) 0.003(3) -0.012(4) -0.007(4)
C4 0.031(3) 0.022(3) 0.021(3) -0.002(3) -0.010(3) 0.004(3)
C5 0.033(4) 0.059(5) 0.030(4) 0.004(4) -0.008(3) -0.010(4)
C6 0.029(5) 0.083(7) 0.027(5) -0.010(5) 0.000(4) 0.001(5)
C7 0.115(9) 0.026(4) 0.060(6) -0.009(4) -0.058(6) 0.017(5)
C8 0.026(3) 0.015(3) 0.025(3) 0.001(3) -0.008(3) 0.001(2)
C9 0.027(3) 0.034(4) 0.036(5) 0.005(3) 0.000(3) 0.005(3)
C10 0.025(4) 0.077(7) 0.023(4) 0.003(4) -0.001(4) 0.016(5)
C11 0.081(6) 0.028(4) 0.045(5) -0.004(4) -0.044(5) -0.011(4)
C12 0.055(5) 0.024(4) 0.042(5) 0.002(4) 0.003(4) -0.005(3)
O13 0.080(4) 0.011(2) 0.045(10) -0.007(3) -0.014(4) 0.002(2)
C13 0.0316(19) 0.0212(18) 0.023(3) -0.0013(19) -0.0027(19) 0.0001(15)
O12 0.055(4) 0.029(3) 0.029(3) -0.002(3) 0.009(3) 0.006(3)

loop_
_atom_type_symbol
_atom_type_description
_atom_type_scat_dispersion_real
_atom_type_scat_dispersion_imag
_atom_type_scat_source
C C 0.0033 0.0016 'International Tables Vol C Tables 4.2.6.8 and 6.1.1.4'
H H 0.0000 0.0000 'International Tables Vol C Tables 4.2.6.8 and 6.1.1.4'
N N 0.0061 0.0033 'International Tables Vol C Tables 4.2.6.8 and 6.1.1.4'
O O 0.0106 0.0060 'International Tables Vol C Tables 4.2.6.8 and 6.1.1.4'
Cl Cl 0.1484 0.1585 'International Tables Vol C Tables 4.2.6.8 and 6.1.1.4'
Ir Ir -1.4442 7.9887 'International Tables Vol C Tables 4.2.6.8 and 6.1.1.4'

loop_
_geom_angle_atom_site_label_1
_geom_angle_atom_site_label_2
_geom_angle_atom_site_label_3
_geom_angle
C12 Ir1 C13 91.7(4)
C12 Ir1 C1 91.1(4)
C13 Ir1 C1 175.0(9)
C12 Ir1 Cl1 177.8(3)
C13 Ir1 Cl1 88.9(3)
C1 Ir1 Cl1 88.2(4)
C1 N1 C2 109.5(8)
C1 N1 C4 127.5(8)
C2 N1 C4 122.8(6)
N1 C1 N2 106.6(5)
N1 C1 Ir1 129.6(12)
N2 C1 Ir1 123.6(12)
C3 N2 C1 107.7(7)
C3 N2 C8 122.6(6)
C1 N2 C8 129.6(7)
C3 C2 N1 108.6(8)
C2 C3 N2 107.5(8)
N1 C4 C6 109.7(6)
N1 C4 C7 109.3(6)
C6 C4 C7 107.9(8)
N1 C4 C5 111.1(6)
C6 C4 C5 110.1(7)
C7 C4 C5 108.7(8)
N2 C8 C10 108.8(6)
N2 C8 C9 111.7(6)
C10 C8 C9 110.1(7)
N2 C8 C11 107.9(6)
C10 C8 C11 111.5(8)
C9 C8 C11 106.8(7)
O12 C12 Ir1 175.4(9)
O13 C13 Ir1 178.0(15)

loop_
_geom_bond_atom_site_label_1
_geom_bond_atom_site_label_2
_geom_bond_distance
Ir1 C12 1.813(11)
Ir1 C13 1.873(6)
Ir1 C1 2.114(5)
Ir1 Cl1 2.435(3)
N1 C1 1.330(18)
N1 C2 1.398(10)
N1 C4 1.498(9)
C1 N2 1.405(19)
N2 C3 1.402(10)
N2 C8 1.498(8)
C2 C3 1.323(10)
C4 C6 1.506(12)
C4 C7 1.510(11)
C4 C5 1.529(11)
C8 C10 1.510(12)
C8 C9 1.526(10)
C8 C11 1.547(10)
C12 O12 0.956(10)
O13 C13 1.164(8)
